data_4107355
loop_
_publ_author_name
'Eilaf Ahmed'
'Alejandro L. Briseno'
'Younan Xia'
'Samson A. Jenekhe'

_publ_contact_author_address
;
Department of Chemistry, BOX 351700
University of Washington
Seattle, WA 98195
USA
;
_publ_contact_author_email wernerka@u.washington.edu
_publ_contact_author_name 'Werner Kaminsky'
_publ_section_title
;
 High Mobility Single-Crystal Field-Effect Transistors from
 Bisindoloquinoline Semiconductors
;
_journal_name_full 'Journal of the American Chemical Society'
_journal_page_first 1118
_journal_page_last 1119
_journal_paper_doi 10.1021/ja077444g
_journal_volume 130
_journal_year 2008
_chemical_formula_moiety 'C50 H32 N2'
_chemical_formula_sum 'C50 H32 N2'
_chemical_formula_weight 660.78
_chemical_name_common Eilaf002
_chemical_name_systematic Eilaf002
_space_group_IT_number 15
_symmetry_cell_setting monoclinic
_symmetry_Int_Tables_number 15
_symmetry_space_group_name_Hall '-C 2yc'
_symmetry_space_group_name_H-M 'C 1 2/c 1'
_atom_sites_solution_hydrogens geom
_atom_sites_solution_primary direct
_atom_sites_solution_secondary difmap
_audit_creation_method SHELXL-97
_cell_angle_alpha 90.00
_cell_angle_beta 95.581(3)
_cell_angle_gamma 90.00
_cell_formula_units_Z 4
_cell_length_a 18.8707(11)
_cell_length_b 13.9159(8)
_cell_length_c 12.4345(7)
_cell_measurement_reflns_used 222
_cell_measurement_temperature 130(2)
_cell_volume 3249.9(3)
_computing_cell_refinement 'HKL Scalepack (Otwinowski & Minor 1997)'
_computing_data_collection KappaCCD
_computing_data_reduction 'HKL Scalepack (Otwinowski & Minor 1997)'
_computing_molecular_graphics 'maXus, Zortep'
_computing_publication_material 'SHELXL-97 (Sheldrick, 1997)'
_computing_structure_refinement 'SHELXL-97 (Sheldrick, 1997)'
_computing_structure_solution SIR97
_diffrn_ambient_temperature 130(2)
_diffrn_measured_fraction_theta_full 0.980
_diffrn_measured_fraction_theta_max 0.976
_diffrn_measurement_device_type 'Nonius KappaCCD'
_diffrn_measurement_method '\f and \w scans'
_diffrn_radiation_monochromator graphite
_diffrn_radiation_source 'fine-focus sealed tube'
_diffrn_radiation_type MoK\a
_diffrn_radiation_wavelength 0.71073
_diffrn_reflns_av_R_equivalents 0.1424
_diffrn_reflns_av_sigmaI/netI 0.2194
_diffrn_reflns_limit_h_max 22
_diffrn_reflns_limit_h_min -22
_diffrn_reflns_limit_k_max 16
_diffrn_reflns_limit_k_min -15
_diffrn_reflns_limit_l_max 14
_diffrn_reflns_limit_l_min -14
_diffrn_reflns_number 5337
_diffrn_reflns_theta_full 25.00
_diffrn_reflns_theta_max 25.35
_diffrn_reflns_theta_min 2.17
_exptl_absorpt_coefficient_mu 0.078
_exptl_absorpt_correction_T_max 0.9911
_exptl_absorpt_correction_T_min 0.9520
_exptl_absorpt_correction_type multi-scan
_exptl_absorpt_process_details HKL2000
_exptl_crystal_colour red
_exptl_crystal_density_diffrn 1.351
_exptl_crystal_description needle
_exptl_crystal_F_000 1384
_exptl_crystal_size_max 0.59
_exptl_crystal_size_mid 0.10
_exptl_crystal_size_min 0.10
_refine_diff_density_max 0.271
_refine_diff_density_min -0.293
_refine_diff_density_rms 0.069
_refine_ls_extinction_method none
_refine_ls_goodness_of_fit_ref 0.963
_refine_ls_hydrogen_treatment constr
_refine_ls_matrix_type full
_refine_ls_number_parameters 235
_refine_ls_number_reflns 2900
_refine_ls_number_restraints 0
_refine_ls_restrained_S_all 0.963
_refine_ls_R_factor_all 0.1826
_refine_ls_R_factor_gt 0.0579
_refine_ls_shift/su_max 0.000
_refine_ls_shift/su_mean 0.000
_refine_ls_structure_factor_coef Fsqd
_refine_ls_weighting_details 'calc w=1/[\s^2^(Fo^2^)+(0.0200P)^2^+0.0000P] where P=(Fo^2^+2Fc^2^)/3'
_refine_ls_weighting_scheme calc
_refine_ls_wR_factor_gt 0.1025
_refine_ls_wR_factor_ref 0.1311
_reflns_number_gt 1261
_reflns_number_total 2900
_reflns_threshold_expression >2sigma(I)
_cod_data_source_file ja077444g-file001.cif
_cod_data_source_block shelxl
_cod_original_cell_volume 3249.8(3)
_cod_original_sg_symbol_H-M 'C 2/c '
_cod_database_code 4107355

loop_
_symmetry_equiv_pos_as_xyz
'x, y, z'
'-x, y, -z+1/2'
'x+1/2, y+1/2, z'
'-x+1/2, y+1/2, -z+1/2'
'-x, -y, -z'
'x, -y, z-1/2'
'-x+1/2, -y+1/2, -z'
'x+1/2, -y+1/2, z-1/2'

loop_
_atom_site_label
_atom_site_type_symbol
_atom_site_fract_x
_atom_site_fract_y
_atom_site_fract_z
_atom_site_U_iso_or_equiv
_atom_site_adp_type
_atom_site_occupancy
_atom_site_symmetry_multiplicity
_atom_site_calc_flag
_atom_site_refinement_flags
N1 N 0.08078(13) -0.0541(2) 0.6940(2) 0.0240(7) Uani 1 1 d .
C1 C 0.09987(16) -0.1445(3) 0.7387(3) 0.0221(9) Uani 1 1 d .
C2 C 0.08024(17) -0.2380(3) 0.7110(3) 0.0296(10) Uani 1 1 d .
H2 H 0.0472 -0.2502 0.6499 0.036 Uiso 1 1 calc R
C3 C 0.10920(18) -0.3131(3) 0.7732(3) 0.0314(10) Uani 1 1 d .
H3 H 0.0959 -0.3773 0.7545 0.038 Uiso 1 1 calc R
C4 C 0.15761(18) -0.2961(3) 0.8631(3) 0.0334(10) Uani 1 1 d .
H4 H 0.1773 -0.3488 0.9044 0.040 Uiso 1 1 calc R
C5 C 0.17719(17) -0.2043(3) 0.8927(3) 0.0285(9) Uani 1 1 d .
H5 H 0.2103 -0.1935 0.9541 0.034 Uiso 1 1 calc R
C6 C 0.14830(16) -0.1266(3) 0.8322(3) 0.0240(9) Uani 1 1 d .
C7 C 0.15940(16) -0.0252(2) 0.8433(3) 0.0221(9) Uani 1 1 d .
C8 C 0.11674(16) 0.0166(3) 0.7583(3) 0.0234(9) Uani 1 1 d .
C9 C 0.10528(16) 0.1140(2) 0.7329(2) 0.0224(9) Uani 1 1 d .
H9 H 0.1272 0.1612 0.7803 0.027 Uiso 1 1 calc R
C10 C 0.06406(16) 0.1439(3) 0.6431(3) 0.0230(9) Uani 1 1 d .
C11 C 0.03118(16) 0.0708(2) 0.5714(3) 0.0203(8) Uani 1 1 d .
C12 C 0.03909(16) -0.0282(3) 0.5976(2) 0.0232(9) Uani 1 1 d .
C13 C 0.00740(16) -0.0960(3) 0.5266(3) 0.0241(9) Uani 1 1 d .
H13 H 0.0120 -0.1620 0.5452 0.029 Uiso 1 1 calc R
C14 C 0.20648(16) 0.0255(2) 0.9234(3) 0.0222(9) Uani 1 1 d .
C15 C 0.21062(16) 0.0011(2) 1.0326(3) 0.0274(9) Uani 1 1 d .
H15 H 0.1824 -0.0504 1.0551 0.033 Uiso 1 1 calc R
C16 C 0.25488(17) 0.0501(3) 1.1088(3) 0.0287(9) Uani 1 1 d .
H16 H 0.2569 0.0317 1.1826 0.034 Uiso 1 1 calc R
C17 C 0.29603(18) 0.1250(3) 1.0788(3) 0.0324(10) Uani 1 1 d .
H17 H 0.3255 0.1593 1.1319 0.039 Uiso 1 1 calc R
C18 C 0.29444(17) 0.1506(3) 0.9713(3) 0.0276(9) Uani 1 1 d .
H18 H 0.3235 0.2016 0.9502 0.033 Uiso 1 1 calc R
C19 C 0.25003(17) 0.1013(2) 0.8936(3) 0.0279(9) Uani 1 1 d .
H19 H 0.2492 0.1190 0.8197 0.034 Uiso 1 1 calc R
C20 C 0.05652(17) 0.2488(2) 0.6250(3) 0.0224(9) Uani 1 1 d .
C21 C 0.11784(18) 0.3063(3) 0.6345(3) 0.0283(9) Uani 1 1 d .
H21 H 0.1634 0.2769 0.6452 0.034 Uiso 1 1 calc R
C22 C 0.11266(18) 0.4053(3) 0.6284(3) 0.0323(10) Uani 1 1 d .
H22 H 0.1546 0.4435 0.6352 0.039 Uiso 1 1 calc R
C23 C 0.04639(19) 0.4491(3) 0.6124(3) 0.0336(10) Uani 1 1 d .
H23 H 0.0428 0.5172 0.6086 0.040 Uiso 1 1 calc R
C24 C -0.01488(18) 0.3927(3) 0.6019(3) 0.0301(10) Uani 1 1 d .
H24 H -0.0604 0.4223 0.5913 0.036 Uiso 1 1 calc R
C25 C -0.00968(17) 0.2938(3) 0.6068(2) 0.0277(9) Uani 1 1 d .
H25 H -0.0517 0.2559 0.5977 0.033 Uiso 1 1 calc R

loop_
_atom_site_aniso_label
_atom_site_aniso_U_11
_atom_site_aniso_U_22
_atom_site_aniso_U_33
_atom_site_aniso_U_23
_atom_site_aniso_U_13
_atom_site_aniso_U_12
N1 0.0274(17) 0.0259(19) 0.0180(16) -0.0042(15) -0.0015(13) -0.0022(14)
C1 0.025(2) 0.020(2) 0.022(2) 0.0026(17) 0.0029(16) 0.0014(17)
C2 0.035(2) 0.035(3) 0.018(2) -0.0021(19) -0.0031(17) 0.0006(19)
C3 0.041(2) 0.025(2) 0.027(2) -0.0008(19) 0.0027(18) -0.0032(19)
C4 0.048(3) 0.028(3) 0.024(2) -0.0013(19) 0.0005(19) 0.008(2)
C5 0.028(2) 0.036(3) 0.022(2) 0.0012(19) 0.0034(17) 0.0040(19)
C6 0.0225(19) 0.032(3) 0.017(2) 0.0037(17) 0.0012(16) 0.0032(18)
C7 0.0207(19) 0.026(2) 0.019(2) -0.0003(17) -0.0001(16) 0.0036(16)
C8 0.0238(19) 0.025(2) 0.022(2) -0.0017(17) 0.0057(16) 0.0004(17)
C9 0.0206(19) 0.025(2) 0.022(2) -0.0049(17) 0.0047(16) -0.0036(17)
C10 0.019(2) 0.027(2) 0.023(2) -0.0014(18) 0.0033(16) 0.0000(17)
C11 0.0201(19) 0.022(2) 0.019(2) 0.0002(16) 0.0026(15) -0.0007(16)
C12 0.0188(19) 0.032(2) 0.019(2) 0.0039(18) 0.0000(16) 0.0031(17)
C13 0.024(2) 0.025(2) 0.022(2) 0.0017(18) 0.0015(16) -0.0002(17)
C14 0.0216(19) 0.025(2) 0.019(2) 0.0001(17) 0.0016(16) 0.0023(17)
C15 0.0218(19) 0.031(2) 0.029(2) -0.0007(18) -0.0002(17) -0.0012(17)
C16 0.027(2) 0.038(3) 0.021(2) 0.0009(19) 0.0006(17) -0.0005(19)
C17 0.032(2) 0.038(3) 0.026(2) -0.0067(19) -0.0046(18) -0.002(2)
C18 0.025(2) 0.033(2) 0.025(2) 0.0001(19) -0.0013(17) -0.0012(17)
C19 0.030(2) 0.038(3) 0.016(2) 0.0009(18) 0.0019(17) 0.0031(19)
C20 0.023(2) 0.029(2) 0.015(2) 0.0003(16) 0.0000(15) -0.0011(17)
C21 0.031(2) 0.034(3) 0.019(2) 0.0011(18) -0.0013(16) -0.0027(19)
C22 0.030(2) 0.039(3) 0.026(2) -0.0012(19) -0.0055(18) -0.0130(19)
C23 0.046(3) 0.027(2) 0.026(2) 0.0015(19) -0.0025(19) -0.006(2)
C24 0.032(2) 0.034(3) 0.023(2) 0.0027(18) -0.0001(17) 0.0037(19)
C25 0.030(2) 0.027(3) 0.025(2) -0.0007(18) -0.0037(17) -0.0005(18)

loop_
_atom_type_symbol
_atom_type_description
_atom_type_scat_dispersion_real
_atom_type_scat_dispersion_imag
_atom_type_scat_source
C C 0.0033 0.0016 'International Tables Vol C Tables 4.2.6.8 and 6.1.1.4'
H H 0.0000 0.0000 'International Tables Vol C Tables 4.2.6.8 and 6.1.1.4'
N N 0.0061 0.0033 'International Tables Vol C Tables 4.2.6.8 and 6.1.1.4'

loop_
_exptl_crystal_face_index_h
_exptl_crystal_face_index_k
_exptl_crystal_face_index_l
_exptl_crystal_face_perp_dist
-1 -1 0 1.3490
1 -1 1 20.0000
1 0 0 1.6050
-1 1 0 1.3490
1 -1 0 1.3490

loop_
_geom_angle_atom_site_label_1
_geom_angle_atom_site_label_2
_geom_angle_atom_site_label_3
_geom_angle
_geom_angle_site_symmetry_1
_geom_angle_site_symmetry_3
C8 N1 C1 108.1(3) . .
C8 N1 C12 120.2(3) . .
C1 N1 C12 131.5(3) . .
C2 C1 N1 133.5(3) . .
C2 C1 C6 120.0(3) . .
N1 C1 C6 106.5(3) . .
C3 C2 C1 119.3(3) . .
C3 C2 H2 120.4 . .
C1 C2 H2 120.4 . .
C2 C3 C4 120.9(4) . .
C2 C3 H3 119.6 . .
C4 C3 H3 119.6 . .
C5 C4 C3 120.8(3) . .
C5 C4 H4 119.6 . .
C3 C4 H4 119.6 . .
C4 C5 C6 119.7(3) . .
C4 C5 H5 120.1 . .
C6 C5 H5 120.1 . .
C5 C6 C1 119.2(3) . .
C5 C6 C7 131.7(3) . .
C1 C6 C7 109.1(3) . .
C8 C7 C6 105.7(3) . .
C8 C7 C14 126.0(3) . .
C6 C7 C14 128.3(3) . .
C7 C8 N1 110.6(3) . .
C7 C8 C9 129.8(3) . .
N1 C8 C9 119.6(3) . .
C10 C9 C8 122.9(3) . .
C10 C9 H9 118.6 . .
C8 C9 H9 118.6 . .
C9 C10 C11 117.7(3) . .
C9 C10 C20 117.6(3) . .
C11 C10 C20 124.6(3) . .
C13 C11 C12 118.4(3) 5_556 .
C13 C11 C10 120.9(3) 5_556 .
C12 C11 C10 120.7(3) . .
C13 C12 N1 122.3(3) . .
C13 C12 C11 119.0(3) . .
N1 C12 C11 118.6(3) . .
C12 C13 C11 122.6(3) . 5_556
C12 C13 H13 118.7 . .
C11 C13 H13 118.7 5_556 .
C15 C14 C19 117.4(3) . .
C15 C14 C7 121.5(3) . .
C19 C14 C7 121.1(3) . .
C16 C15 C14 121.3(3) . .
C16 C15 H15 119.3 . .
C14 C15 H15 119.3 . .
C17 C16 C15 120.6(3) . .
C17 C16 H16 119.7 . .
C15 C16 H16 119.7 . .
C16 C17 C18 119.9(3) . .
C16 C17 H17 120.0 . .
C18 C17 H17 120.0 . .
C17 C18 C19 119.9(3) . .
C17 C18 H18 120.0 . .
C19 C18 H18 120.0 . .
C18 C19 C14 120.8(3) . .
C18 C19 H19 119.6 . .
C14 C19 H19 119.6 . .
C25 C20 C21 118.4(3) . .
C25 C20 C10 122.5(3) . .
C21 C20 C10 118.9(3) . .
C22 C21 C20 120.7(3) . .
C22 C21 H21 119.7 . .
C20 C21 H21 119.7 . .
C21 C22 C23 120.2(3) . .
C21 C22 H22 119.9 . .
C23 C22 H22 119.9 . .
C22 C23 C24 119.6(4) . .
C22 C23 H23 120.2 . .
C24 C23 H23 120.2 . .
C25 C24 C23 120.2(3) . .
C25 C24 H24 119.9 . .
C23 C24 H24 119.9 . .
C24 C25 C20 120.9(3) . .
C24 C25 H25 119.6 . .
C20 C25 H25 119.6 . .

loop_
_geom_bond_atom_site_label_1
_geom_bond_atom_site_label_2
_geom_bond_distance
_geom_bond_site_symmetry_2
N1 C8 1.401(4) .
N1 C1 1.408(4) .
N1 C12 1.416(4) .
C1 C2 1.387(5) .
C1 C6 1.429(4) .
C2 C3 1.381(5) .
C2 H2 0.9500 .
C3 C4 1.393(4) .
C3 H3 0.9500 .
C4 C5 1.371(5) .
C4 H4 0.9500 .
C5 C6 1.397(5) .
C5 H5 0.9500 .
C6 C7 1.431(5) .
C7 C8 1.391(4) .
C7 C14 1.452(4) .
C8 C9 1.405(4) .
C9 C10 1.362(4) .
C9 H9 0.9500 .
C10 C11 1.452(4) .
C10 C20 1.482(5) .
C11 C13 1.403(4) 5_556
C11 C12 1.419(4) .
C12 C13 1.387(4) .
C13 C11 1.403(4) 5_556
C13 H13 0.9500 .
C14 C15 1.395(4) .
C14 C19 1.408(4) .
C15 C16 1.380(4) .
C15 H15 0.9500 .
C16 C17 1.374(5) .
C16 H16 0.9500 .
C17 C18 1.381(4) .
C17 H17 0.9500 .
C18 C19 1.396(4) .
C18 H18 0.9500 .
C19 H19 0.9500 .
C20 C25 1.396(4) .
C20 C21 1.402(4) .
C21 C22 1.383(5) .
C21 H21 0.9500 .
C22 C23 1.388(5) .
C22 H22 0.9500 .
C23 C24 1.394(4) .
C23 H23 0.9500 .
C24 C25 1.380(5) .
C24 H24 0.9500 .
C25 H25 0.9500 .

loop_
_geom_torsion_atom_site_label_1
_geom_torsion_atom_site_label_2
_geom_torsion_atom_site_label_3
_geom_torsion_atom_site_label_4
_geom_torsion
_geom_torsion_site_symmetry_1
_geom_torsion_site_symmetry_4
C8 N1 C1 C2 178.7(4) . .
C12 N1 C1 C2 -6.8(7) . .
C8 N1 C1 C6 0.1(4) . .
C12 N1 C1 C6 174.6(3) . .
N1 C1 C2 C3 -179.8(4) . .
C6 C1 C2 C3 -1.4(5) . .
C1 C2 C3 C4 0.1(6) . .
C2 C3 C4 C5 0.7(6) . .
C3 C4 C5 C6 0.0(6) . .
C4 C5 C6 C1 -1.4(5) . .
C4 C5 C6 C7 -179.2(4) . .
C2 C1 C6 C5 2.1(5) . .
N1 C1 C6 C5 -179.1(3) . .
C2 C1 C6 C7 -179.6(3) . .
N1 C1 C6 C7 -0.8(4) . .
C5 C6 C7 C8 179.2(4) . .
C1 C6 C7 C8 1.2(4) . .
C5 C6 C7 C14 0.8(7) . .
C1 C6 C7 C14 -177.1(3) . .
C6 C7 C8 N1 -1.1(4) . .
C14 C7 C8 N1 177.3(3) . .
C6 C7 C8 C9 177.5(3) . .
C14 C7 C8 C9 -4.1(6) . .
C1 N1 C8 C7 0.6(4) . .
C12 N1 C8 C7 -174.6(3) . .
C1 N1 C8 C9 -178.1(3) . .
C12 N1 C8 C9 6.7(5) . .
C7 C8 C9 C10 176.8(3) . .
N1 C8 C9 C10 -4.7(5) . .
C8 C9 C10 C11 -0.2(5) . .
C8 C9 C10 C20 -179.6(3) . .
C9 C10 C11 C13 -175.0(3) . 5_556
C20 C10 C11 C13 4.3(5) . 5_556
C9 C10 C11 C12 3.1(5) . .
C20 C10 C11 C12 -177.5(3) . .
C8 N1 C12 C13 174.5(3) . .
C1 N1 C12 C13 0.6(5) . .
C8 N1 C12 C11 -3.8(4) . .
C1 N1 C12 C11 -177.7(3) . .
C13 C11 C12 C13 -1.2(5) 5_556 .
C10 C11 C12 C13 -179.4(3) . .
C13 C11 C12 N1 177.1(3) 5_556 .
C10 C11 C12 N1 -1.2(5) . .
N1 C12 C13 C11 -176.9(3) . 5_556
C11 C12 C13 C11 1.3(6) . 5_556
C8 C7 C14 C15 137.4(4) . .
C6 C7 C14 C15 -44.6(5) . .
C8 C7 C14 C19 -42.9(5) . .
C6 C7 C14 C19 135.1(4) . .
C19 C14 C15 C16 0.9(5) . .
C7 C14 C15 C16 -179.3(3) . .
C14 C15 C16 C17 0.3(5) . .
C15 C16 C17 C18 -1.4(5) . .
C16 C17 C18 C19 1.2(5) . .
C17 C18 C19 C14 0.1(5) . .
C15 C14 C19 C18 -1.1(5) . .
C7 C14 C19 C18 179.1(3) . .
C9 C10 C20 C25 -127.2(3) . .
C11 C10 C20 C25 53.5(5) . .
C9 C10 C20 C21 47.9(5) . .
C11 C10 C20 C21 -131.4(3) . .
C25 C20 C21 C22 1.5(5) . .
C10 C20 C21 C22 -173.8(3) . .
C20 C21 C22 C23 -0.2(5) . .
C21 C22 C23 C24 -0.4(5) . .
C22 C23 C24 C25 -0.3(5) . .
C23 C24 C25 C20 1.6(5) . .
C21 C20 C25 C24 -2.2(5) . .
C10 C20 C25 C24 172.9(3) . .
